data_1530163
loop_
_publ_author_name
'Kim, S.-J.'
'Yi, S.S.'
'Kematick, R.J.'
'Franzen, H.F.'

_publ_section_title
;
 On the Stabilization of Zr5 Al3 in the Mn5 Si3-type structure by
 Interstitial Oxygen
;
_journal_name_full 'Journal of the Less-Common Metals'
_journal_page_first 55
_journal_page_last 59
_journal_volume 137
_journal_year 1988
_chemical_formula_sum 'Al3 O0.34 Zr5'
_chemical_name_systematic 'Zr5 Al3 O.34'
_space_group_IT_number 193
_symmetry_space_group_name_Hall '-P 6c 2'
_symmetry_space_group_name_H-M 'P 63/m c m'
_cell_angle_alpha 90
_cell_angle_beta 90
_cell_angle_gamma 120
_cell_formula_units_Z 2
_cell_length_a 8.248
_cell_length_b 8.248
_cell_length_c 5.706
_cell_volume 336.171
_citation_journal_id_ASTM JCOMAH
_cod_data_source_file Kim_JCOMAH_1988_1592.cif
_cod_data_source_block Al3O0.34Zr5
_cod_original_cell_volume 336.1706
_cod_database_code 1530163

loop_
_symmetry_equiv_pos_as_xyz
x,y,z
x-y,x,z+1/2
-y,x-y,z
-x,-y,z+1/2
-x+y,-x,z
y,-x+y,z+1/2
-y,-x,-z
x-y,-y,-z+1/2
x,x-y,-z
y,x,-z+1/2
-x+y,y,-z
-x,-x+y,-z+1/2
-x,-y,-z
-x+y,-x,-z-1/2
y,-x+y,-z
x,y,-z-1/2
x-y,x,-z
-y,x-y,-z-1/2
y,x,z
-x+y,y,z-1/2
-x,-x+y,z
-y,-x,z-1/2
x-y,-y,z
x,x-y,z-1/2

loop_
_atom_site_label
_atom_site_type_symbol
_atom_site_fract_x
_atom_site_fract_y
_atom_site_fract_z
_atom_site_occupancy
_atom_site_U_iso_or_equiv
Al1 Al 0.602 0 0.25 1 0.0
Zr2 Zr 0.33333 0.66667 0 1 0.0
O1 O 0 0 0 0.34 0.0
Zr1 Zr 0.232 0 0.25 1 0.0
